data_2003151
loop_
_publ_author_name
'Figgis, B. N.'
'Sobolev, A. N.'
'Reynolds, P. A.'

_publ_section_title
;
 Phase Transitions and Structures at 10, 92 and 293 K in Eight Trigonal
 Double Salts
 <i>M</i>^I^[<i>M</i>^III^(NH~3~)~6~](ClO~4~)~2~<i>X</i>~2~
;
_journal_issue 5
_journal_name_full 'Acta Crystallographica Section B'
_journal_page_first 613
_journal_page_last 625
_journal_paper_doi 10.1107/S0108768198002328
_journal_volume 54
_journal_year 1998
_chemical_formula_iupac 'N H4[Co(N H3)6],2(Cl O4),Cl2'
_chemical_formula_moiety 'N1 H4,Co1 H18 N6,2(Cl1 O4),2Cl'
_chemical_formula_sum 'Cl4 Co H22 N7 O8'
_chemical_formula_weight 448.98
_chemical_name_systematic
;
 ?
;
_space_group_IT_number 148
_symmetry_cell_setting trigonal
_symmetry_space_group_name_Hall '-R 3'
_symmetry_space_group_name_H-M 'R -3 :H'
_audit_creation_method SHELXL-97
_cell_angle_alpha 90.00
_cell_angle_beta 90.00
_cell_angle_gamma 120.00
_cell_formula_units_Z 3
_cell_length_a 7.0250(10)
_cell_length_b 7.0250(10)
_cell_length_c 26.988(12)
_cell_measurement_reflns_used 18
_cell_measurement_temperature 92(2)
_cell_measurement_theta_max 20.5
_cell_measurement_theta_min 16.6
_cell_volume 1153.4(6)
_computing_cell_refinement 'P3/PC (Siemens, 1989)'
_computing_data_collection 'P3/PC (Siemens, 1989)'
_computing_data_reduction 'PROFIT (Streltsov & Zavodnik, 1989)'
_computing_publication_material 'SHELXTL (Sheldrick, 1983)'
_computing_structure_refinement 'SHELXL-97 (Sheldrick, 1997)'
_computing_structure_solution 'SHELXS-86 (Sheldrick, 1990)'
_diffrn_ambient_temperature 92(2)
_diffrn_measured_fraction_theta_full 0.249
_diffrn_measured_fraction_theta_max 0.249
_diffrn_measurement_device_type 'Siemens P3/P4'
_diffrn_measurement_method \w/2\q
_diffrn_radiation_monochromator graphite
_diffrn_radiation_source 'fine-focus sealed tube'
_diffrn_radiation_type MoK\a
_diffrn_radiation_wavelength 0.71073
_diffrn_reflns_av_R_equivalents 0.0111
_diffrn_reflns_av_sigmaI/netI 0.0089
_diffrn_reflns_limit_h_max 8
_diffrn_reflns_limit_h_min -8
_diffrn_reflns_limit_k_max 8
_diffrn_reflns_limit_k_min -8
_diffrn_reflns_limit_l_max 31
_diffrn_reflns_limit_l_min 6
_diffrn_reflns_number 1020
_diffrn_reflns_theta_full 25.06
_diffrn_reflns_theta_max 25.06
_diffrn_reflns_theta_min 6.26
_diffrn_standards_decay_% 0.1
_diffrn_standards_interval_count 100
_diffrn_standards_number 3
_exptl_absorpt_coefficient_mu 1.855
_exptl_absorpt_correction_T_max 0.7000
_exptl_absorpt_correction_T_min 0.6300
_exptl_absorpt_correction_type gaussian
_exptl_crystal_colour Yellow
_exptl_crystal_density_diffrn 1.939
_exptl_crystal_density_method 'not measured'
_exptl_crystal_description Plate
_exptl_crystal_F_000 690
_exptl_crystal_size_max 0.27
_exptl_crystal_size_mid 0.27
_exptl_crystal_size_min 0.15
_refine_diff_density_max 0.250
_refine_diff_density_min -0.219
_refine_ls_extinction_coef 0.0026(10)
_refine_ls_extinction_method 'SHELXTL (Sheldrick, 1983)'
_refine_ls_goodness_of_fit_ref 1.206
_refine_ls_hydrogen_treatment mixed
_refine_ls_matrix_type full
_refine_ls_number_parameters 40
_refine_ls_number_reflns 347
_refine_ls_number_restraints 16
_refine_ls_restrained_S_all 1.175
_refine_ls_R_factor_all 0.0191
_refine_ls_R_factor_gt 0.0187
_refine_ls_shift/su_max 0.010
_refine_ls_shift/su_mean 0.001
_refine_ls_structure_factor_coef Fsqd
_refine_ls_weighting_details 'w=1/[\s^2^(Fo^2^)+(0.0284P)^2^+1.8943P] where P=(Fo^2^+2Fc^2^)/3'
_refine_ls_weighting_scheme calc
_refine_ls_wR_factor_ref 0.0533
_reflns_number_gt 345
_reflns_number_total 347
_reflns_threshold_expression >2sigma(I)
_cod_data_source_file ta0002.cif
_cod_data_source_block Ia
_cod_depositor_comments
;
The following automatic conversions were performed:
'_exptl_absorpt_correction_type' value 'Gaussian' changed to 'gaussian'
according to '/home/saulius/struct/CIF-dictionaries/cif_core.dic'
dictionary named 'cif_core.dic' version 2.4.1 from 2010-06-29.

Automatic conversion script
Id: cif_fix_enum 1527 2010-12-29 10:47:43Z saulius 

The following automatic conversions were performed:

'_exptl_absorpt_correction_type' value 'Gaussian' changed to
'gaussian' according to
/home/saulius/struct/CIF-dictionaries/cif_core.dic dictionary named
'cif_core.dic' version 2.4.1 from 2010-06-29.

Automatic conversion script
Id: cif_fix_values 1715 2011-07-08 13:25:40Z adriana 

The following automatic conversions were performed:

'_refine_ls_weighting_scheme' value 'calc
w=1/[\s^2^(Fo^2^)+(0.0284P)^2^+1.8943P] where P=(Fo^2^+2Fc^2^)/3' was
changed to 'calc'. New tag '_refine_ls_weighting_details' was
created. The value of the new tag was set to
'w=1/[\s^2^(Fo^2^)+(0.0284P)^2^+1.8943P] where P=(Fo^2^+2Fc^2^)/3'.

Automatic conversion script
Id: cif_fix_values 3143 2015-03-26 13:38:13Z robertas 
;
_cod_original_sg_symbol_Hall '-P 3*'
_cod_original_sg_symbol_H-M R-3
_cod_original_formula_sum 'Cl4 Co1 H22 N7 O8'
_cod_database_code 2003151

loop_
_symmetry_equiv_pos_as_xyz
'x, y, z'
'-y, x-y, z'
'-x+y, -x, z'
'x+2/3, y+1/3, z+1/3'
'-y+2/3, x-y+1/3, z+1/3'
'-x+y+2/3, -x+1/3, z+1/3'
'x+1/3, y+2/3, z+2/3'
'-y+1/3, x-y+2/3, z+2/3'
'-x+y+1/3, -x+2/3, z+2/3'
'-x, -y, -z'
'y, -x+y, -z'
'x-y, x, -z'
'-x+2/3, -y+1/3, -z+1/3'
'y+2/3, -x+y+1/3, -z+1/3'
'x-y+2/3, x+1/3, -z+1/3'
'-x+1/3, -y+2/3, -z+2/3'
'y+1/3, -x+y+2/3, -z+2/3'
'x-y+1/3, x+2/3, -z+2/3'

loop_
_atom_site_label
_atom_site_fract_x
_atom_site_fract_y
_atom_site_fract_z
_atom_site_U_iso_or_equiv
_atom_site_adp_type
_atom_site_calc_flag
_atom_site_refinement_flags
_atom_site_occupancy
_atom_site_disorder_assembly
_atom_site_disorder_group
_atom_site_type_symbol
Co 0.0000 0.0000 0.0000 0.0046(3) Uani d S 1 . . Co
N 0.1518(5) -0.1121(5) -0.04162(6) 0.0103(5) Uani d . 1 . . N
H(1) 0.1784 -0.2058 -0.0236 0.033(6) Uiso calc R 1 . . H
H(2) 0.2815 0.0023 -0.0524 0.033(6) Uiso calc R 1 . . H
H(3) 0.0660 -0.1847 -0.0681 0.033(6) Uiso calc R 1 . . H
Cl 0.0000 0.0000 0.18829(2) 0.0069(3) Uani d S 1 . . Cl
O(1) 0.0000 0.0000 0.13485(8) 0.0157(7) Uani d S 1 . . O
O(2) 0.0946(5) -0.1281(6) 0.20669(5) 0.0129(4) Uani d . 1 . . O
Cl(1) 0.0000 0.0000 0.37559(3) 0.0092(3) Uani d S 1 . . Cl
N(1) 0.0000 0.0000 0.5000 0.0097(10) Uani d SD 1 . . N
H(4) 0.0000 0.0000 0.5340(7) 0.017(14) Uiso d SPD 0.50 . . H
H5 0.096(9) -0.043(12) 0.4887(2) 0.017(14) Uiso d PD 0.50 . . H

loop_
_atom_site_aniso_label
_atom_site_aniso_U_11
_atom_site_aniso_U_22
_atom_site_aniso_U_33
_atom_site_aniso_U_12
_atom_site_aniso_U_13
_atom_site_aniso_U_23
Co 0.0051(3) 0.0051(3) 0.0036(4) 0.00256(16) 0.000 0.000
N 0.0137(18) 0.0114(13) 0.0083(8) 0.0081(12) -0.0019(10) -0.0022(9)
Cl 0.0073(4) 0.0073(4) 0.0062(4) 0.00365(19) 0.000 0.000
O(1) 0.0203(12) 0.0203(12) 0.0065(12) 0.0101(6) 0.000 0.000
O(2) 0.0140(14) 0.0141(10) 0.0150(7) 0.0103(9) -0.0003(8) 0.0004(8)
Cl(1) 0.0090(4) 0.0090(4) 0.0094(4) 0.00452(19) 0.000 0.000
N(1) 0.0106(18) 0.0106(18) 0.0079(18) 0.0053(9) 0.000 0.000

loop_
_atom_type_symbol
_atom_type_description
_atom_type_scat_dispersion_real
_atom_type_scat_dispersion_imag
_atom_type_scat_source
N N 0.0061 0.0033 'International Tables Vol C Tables 4.2.6.8 and 6.1.1.4'
H H 0.0000 0.0000 'International Tables Vol C Tables 4.2.6.8 and 6.1.1.4'
O O 0.0106 0.0060 'International Tables Vol C Tables 4.2.6.8 and 6.1.1.4'
Cl Cl 0.1484 0.1585 'International Tables Vol C Tables 4.2.6.8 and 6.1.1.4'
Co Co 0.3494 0.9721 'International Tables Vol C Tables 4.2.6.8 and 6.1.1.4'

loop_
_geom_angle_atom_site_label_1
_geom_angle_atom_site_label_2
_geom_angle_atom_site_label_3
_geom_angle_site_symmetry_1
_geom_angle_site_symmetry_3
_geom_angle
N Co N 3 12 180.0
N Co N 3 11 89.45(8)
N Co N 12 11 90.55(8)
N Co N 3 . 90.55(8)
N Co N 12 . 89.45(8)
N Co N 11 . 89.45(8)
N Co N 3 10 89.45(8)
N Co N 12 10 90.55(8)
N Co N 11 10 90.55(8)
N Co N . 10 180.0
N Co N 3 2 90.55(8)
N Co N 12 2 89.45(8)
N Co N 11 2 180.0
N Co N . 2 90.55(8)
N Co N 10 2 89.45(8)
Co N H(1) . . 109.5
Co N H(2) . . 109.5
H(1) N H(2) . . 109.5
Co N H(3) . . 109.5
H(1) N H(3) . . 109.5
H(2) N H(3) . . 109.5
O(1) Cl O(2) . 2 110.06(6)
O(1) Cl O(2) . 3 110.06(6)
O(2) Cl O(2) 2 3 108.88(6)
O(1) Cl O(2) . . 110.06(6)
O(2) Cl O(2) 2 . 108.88(6)
O(2) Cl O(2) 3 . 108.88(6)
H(4) N(1) H5 . . 109.47(6)

loop_
_geom_bond_atom_site_label_1
_geom_bond_atom_site_label_2
_geom_bond_site_symmetry_2
_geom_bond_distance
Co N 3 1.9647(19)
Co N 12 1.9647(19)
Co N 11 1.9647(19)
Co N . 1.9647(19)
Co N 10 1.9647(19)
Co N 2 1.9647(19)
N H(1) . 0.9100
N H(2) . 0.9100
N H(3) . 0.9100
Cl O(1) . 1.442(2)
Cl O(2) 2 1.4478(18)
Cl O(2) 3 1.4478(18)
Cl O(2) . 1.4478(18)
N(1) H(4) . 0.917(19)
N(1) H5 . 0.916(19)
